data_4129572
loop_
_publ_author_name
'Bucher, Cyril'
'Deans, Richard M.'
'Burns, Noah Z.'

_publ_section_title
;
 Highly Selective Synthesis of Halomon, Plocamenone, and Isoplocamenone.
;
_journal_issue 40
_journal_name_full 'Journal of the American Chemical Society'
_journal_page_first 12784
_journal_page_last 12787
_journal_paper_doi 10.1021/jacs.5b08398
_journal_volume 137
_journal_year 2015
_chemical_absolute_configuration rmad
_chemical_formula_moiety 'C21 H25 Br2 Cl3 Fe O2'
_chemical_formula_sum 'C21 H25 Br2 Cl3 Fe O2'
_chemical_formula_weight 631.43
_space_group_crystal_system monoclinic
_space_group_IT_number 4
_space_group_name_Hall 'P 2yb'
_space_group_name_H-M_alt 'P 1 21 1'
_atom_sites_solution_hydrogens geom
_atom_sites_solution_primary vecmap
_atom_sites_solution_secondary difmap
_audit_creation_method SHELXL-2014/7
_cell_angle_alpha 90
_cell_angle_beta 101.082(2)
_cell_angle_gamma 90
_cell_formula_units_Z 4
_cell_length_a 15.2839(6)
_cell_length_b 9.8799(4)
_cell_length_c 15.4258(6)
_cell_measurement_reflns_used 8944
_cell_measurement_temperature 120(2)
_cell_measurement_theta_max 26.98
_cell_measurement_theta_min 2.47
_cell_volume 2285.91(16)
_computing_cell_refinement 'Bruker SAINT'
_computing_data_collection 'Bruker APEX-II'
_computing_data_reduction 'Bruker SAINT'
_computing_molecular_graphics 'Bruker XP'
_computing_publication_material 'CIFTAB (Sheldrick, 2008)'
_computing_structure_refinement 'SHELXL-2014/7 (Sheldrick, 2015)'
_computing_structure_solution 'SHELXT-2014/2 (Sheldrick, 2014)'
_diffrn_ambient_temperature 120(2)
_diffrn_detector_area_resol_mean 8.33
_diffrn_measured_fraction_theta_full 1.000
_diffrn_measured_fraction_theta_max 0.997
_diffrn_measurement_device_type 'Bruker Kappa X8-APEX-II'
_diffrn_measurement_method 'combination of \w and \f-scans '
_diffrn_radiation_monochromator graphite
_diffrn_radiation_source 'fine-focus sealed tube'
_diffrn_radiation_type MoK\a
_diffrn_radiation_wavelength 0.71073
_diffrn_reflns_av_R_equivalents 0.0448
_diffrn_reflns_av_unetI/netI 0.0682
_diffrn_reflns_Laue_measured_fraction_full 1.000
_diffrn_reflns_Laue_measured_fraction_max 0.997
_diffrn_reflns_limit_h_max 17
_diffrn_reflns_limit_h_min -20
_diffrn_reflns_limit_k_max 13
_diffrn_reflns_limit_k_min -12
_diffrn_reflns_limit_l_max 20
_diffrn_reflns_limit_l_min -20
_diffrn_reflns_number 36323
_diffrn_reflns_point_group_measured_fraction_full 0.997
_diffrn_reflns_point_group_measured_fraction_max 0.987
_diffrn_reflns_theta_full 25.242
_diffrn_reflns_theta_max 28.372
_diffrn_reflns_theta_min 1.345
_exptl_absorpt_coefficient_mu 4.523
_exptl_absorpt_correction_T_max 0.9977
_exptl_absorpt_correction_T_min 0.5775
_exptl_absorpt_correction_type numerical
_exptl_absorpt_process_details 'SADABS (Krause et al., 2015)'
_exptl_crystal_colour yellow
_exptl_crystal_density_diffrn 1.835
_exptl_crystal_description block
_exptl_crystal_F_000 1256
_exptl_crystal_size_max 0.164
_exptl_crystal_size_mid 0.151
_exptl_crystal_size_min 0.064
_refine_diff_density_max 1.319
_refine_diff_density_min -0.752
_refine_diff_density_rms 0.132
_refine_ls_abs_structure_details
;
 Flack x determined using 3298 quotients [(I+)-(I-)]/[(I+)+(I-)]
 (Parsons, Flack and Wagner, Acta Cryst. B69 (2013) 249-259).
;
_refine_ls_abs_structure_Flack 0.053(5)
_refine_ls_extinction_method none
_refine_ls_goodness_of_fit_ref 1.051
_refine_ls_hydrogen_treatment constr
_refine_ls_matrix_type full
_refine_ls_number_parameters 642
_refine_ls_number_reflns 11311
_refine_ls_number_restraints 169
_refine_ls_restrained_S_all 1.046
_refine_ls_R_factor_all 0.0727
_refine_ls_R_factor_gt 0.0533
_refine_ls_shift/su_max 0.000
_refine_ls_shift/su_mean 0.000
_refine_ls_structure_factor_coef Fsqd
_refine_ls_weighting_details 'w=1/[\s^2^(Fo^2^)+11.6479P] where P=(Fo^2^+2Fc^2^)/3'
_refine_ls_weighting_scheme calc
_refine_ls_wR_factor_gt 0.1103
_refine_ls_wR_factor_ref 0.1175
_reflns_Friedel_coverage 0.872
_reflns_Friedel_fraction_full 0.993
_reflns_Friedel_fraction_max 0.975
_reflns_number_gt 9007
_reflns_number_total 11311
_reflns_threshold_expression 'I > 2\s(I)'
_cod_data_source_file ja5b08398_si_002.cif
_cod_data_source_block su1508a
_cod_original_sg_symbol_H-M 'P 21'
_cod_database_code 4129572
_shelx_shelxl_version_number 2014/7
_shelx_space_group_comment
;
The symmetry employed for this shelxl refinement is uniquely defined
by the following loop, which should always be used as a source of
symmetry information in preference to the above space-group names.
They are only intended as comments.
;
_shelx_estimated_absorpt_t_min 0.524
_shelx_estimated_absorpt_t_max 0.761

loop_
_space_group_symop_operation_xyz
'x, y, z'
'-x, y+1/2, -z'

loop_
_atom_site_label
_atom_site_type_symbol
_atom_site_fract_x
_atom_site_fract_y
_atom_site_fract_z
_atom_site_U_iso_or_equiv
_atom_site_adp_type
_atom_site_occupancy
_atom_site_site_symmetry_order
_atom_site_calc_flag
_atom_site_refinement_flags_posn
_atom_site_refinement_flags_adp
_atom_site_refinement_flags_occupancy
_atom_site_disorder_assembly
_atom_site_disorder_group
Fe1 Fe 0.61350(9) 0.37248(16) 0.52099(9) 0.0258(3) Uani 1 1 d . . . . .
Br1 Br 0.08635(7) 0.01252(11) 0.27702(6) 0.0312(3) Uani 1 1 d . . . . .
Br2 Br 0.19422(7) 0.65791(10) 0.20555(8) 0.0338(3) Uani 1 1 d . . . . .
Cl1 Cl 0.31127(15) 0.3949(3) 0.36267(15) 0.0269(5) Uani 1 1 d . . . . .
Cl2 Cl 0.26084(14) 0.4081(3) 0.07678(15) 0.0248(5) Uani 1 1 d . . . . .
Cl3 Cl 0.02515(14) 0.0113(3) -0.01929(14) 0.0243(5) Uani 1 1 d . . . . .
O1 O 0.4837(4) 0.3697(6) 0.3000(4) 0.0236(14) Uani 1 1 d . . . . .
O2 O 0.5505(4) 0.1649(7) 0.3022(5) 0.0292(16) Uani 1 1 d . . . . .
C1 C 0.4976(7) 0.4267(11) 0.5565(7) 0.032(2) Uani 1 1 d . . . . .
H1 H 0.4559 0.4902 0.5263 0.039 Uiso 1 1 calc R U . . .
C2 C 0.5700(7) 0.4583(12) 0.6249(7) 0.038(3) Uani 1 1 d . . . . .
H2 H 0.5844 0.5455 0.6494 0.046 Uiso 1 1 calc R U . . .
C3 C 0.6162(10) 0.3408(16) 0.6500(7) 0.061(4) Uani 1 1 d . . . . .
H3 H 0.6695 0.3330 0.6931 0.073 Uiso 1 1 calc R U . . .
C4 C 0.5702(9) 0.2337(12) 0.6001(8) 0.044(3) Uani 1 1 d . . . . .
H4 H 0.5858 0.1406 0.6058 0.053 Uiso 1 1 calc R U . . .
C5 C 0.4966(8) 0.2891(11) 0.5402(7) 0.034(2) Uani 1 1 d . . . . .
H5 H 0.4551 0.2411 0.4974 0.041 Uiso 1 1 calc R U . . .
C6 C 0.6916(7) 0.2696(13) 0.4486(7) 0.036(3) Uani 1 1 d . . . . .
H6 H 0.7001 0.1743 0.4485 0.044 Uiso 1 1 calc R U . . .
C7 C 0.7439(7) 0.3651(14) 0.5040(8) 0.044(3) Uani 1 1 d . . . . .
H7 H 0.7959 0.3444 0.5464 0.053 Uiso 1 1 calc R U . . .
C8 C 0.7066(7) 0.4984(13) 0.4864(8) 0.045(3) Uani 1 1 d . . . . .
H8 H 0.7280 0.5798 0.5159 0.054 Uiso 1 1 calc R U . . .
C9 C 0.6309(7) 0.4847(11) 0.4155(7) 0.032(2) Uani 1 1 d . . . . .
H9 H 0.5935 0.5562 0.3890 0.038 Uiso 1 1 calc R U . . .
C10 C 0.6219(6) 0.3467(10) 0.3920(6) 0.024(2) Uani 1 1 d . . . . .
C11 C 0.5509(6) 0.2814(9) 0.3270(6) 0.0205(18) Uani 1 1 d . . . . .
C12 C 0.4058(6) 0.3139(10) 0.2420(6) 0.024(2) Uani 1 1 d . . . . .
H12A H 0.3936 0.2208 0.2603 0.029 Uiso 1 1 calc R U . . .
H12B H 0.4148 0.3114 0.1802 0.029 Uiso 1 1 calc R U . . .
C13 C 0.3299(5) 0.4070(9) 0.2505(6) 0.0188(18) Uani 1 1 d . . . . .
H13A H 0.3475 0.5020 0.2395 0.023 Uiso 1 1 calc R U . . .
C14 C 0.2416(5) 0.3743(9) 0.1874(6) 0.0171(17) Uani 1 1 d . . . . .
C15 C 0.2126(6) 0.2253(10) 0.1941(6) 0.023(2) Uani 1 1 d . . . . .
H15A H 0.2553 0.1661 0.1712 0.027 Uiso 1 1 calc R U . . .
H15B H 0.2158 0.2024 0.2571 0.027 Uiso 1 1 calc R U . . .
C16 C 0.1183(6) 0.1950(9) 0.1433(6) 0.0199(19) Uani 1 1 d . . . . .
H16A H 0.1147 0.2171 0.0801 0.024 Uiso 1 1 calc R U . . .
H16B H 0.0752 0.2535 0.1661 0.024 Uiso 1 1 calc R U . . .
C17 C 0.0925(6) 0.0458(10) 0.1519(6) 0.0199(19) Uani 1 1 d . . . . .
H17A H 0.1405 -0.0126 0.1359 0.024 Uiso 1 1 calc R U . . .
C18 C 0.0021(6) 0.0045(9) 0.0935(6) 0.0187(18) Uani 1 1 d . . . . .
C19 C -0.0250(6) -0.1401(10) 0.1070(7) 0.027(2) Uani 1 1 d . . . . .
H19A H -0.0428 -0.1482 0.1645 0.041 Uiso 1 1 calc R U . . .
H19B H 0.0255 -0.2005 0.1052 0.041 Uiso 1 1 calc R U . . .
H19C H -0.0751 -0.1652 0.0601 0.041 Uiso 1 1 calc R U . . .
C20 C 0.1652(6) 0.4666(10) 0.2022(6) 0.025(2) Uani 1 1 d . . . . .
H20A H 0.1477 0.4413 0.2586 0.030 Uiso 1 1 calc R U . . .
H20B H 0.1130 0.4507 0.1542 0.030 Uiso 1 1 calc R U . . .
C21 C -0.0714(6) 0.1053(10) 0.0975(7) 0.026(2) Uani 1 1 d . . . . .
H21A H -0.0782 0.1168 0.1590 0.038 Uiso 1 1 calc R U . . .
H21B H -0.1274 0.0720 0.0622 0.038 Uiso 1 1 calc R U . . .
H21C H -0.0562 0.1925 0.0739 0.038 Uiso 1 1 calc R U . . .
Br3 Br 0.92309(7) 0.49403(10) 0.22409(6) 0.0287(3) Uani 1 1 d . . . . .
Br4 Br 0.80500(6) 1.13924(9) 0.30072(7) 0.0284(3) Uani 1 1 d . . . . .
Cl4 Cl 0.69021(15) 0.8884(2) 0.13616(14) 0.0231(5) Uani 1 1 d . . . . .
Cl5 Cl 0.73846(14) 0.8757(3) 0.42154(14) 0.0235(5) Uani 1 1 d . . . . .
Cl6 Cl 0.96975(14) 0.4897(2) 0.51965(14) 0.0221(5) Uani 1 1 d . . . . .
Fe2 Fe 0.63444(19) 0.4293(3) 0.0304(2) 0.0118(6) Uani 0.622(5) 1 d . . P A 1
O3 O 0.6137(6) 0.6560(9) 0.2151(6) 0.0157(12) Uani 0.622(5) 1 d . U P A 1
O4 O 0.4689(6) 0.6311(10) 0.1531(7) 0.0198(15) Uani 0.622(5) 1 d . U P A 1
C22 C 0.6515(8) 0.6086(14) -0.0283(9) 0.0147(16) Uani 0.622(5) 1 d . U P A 1
H22 H 0.6314 0.6943 -0.0122 0.018 Uiso 0.622(5) 1 calc R U P A 1
C23 C 0.6025(9) 0.5211(15) -0.0901(9) 0.0145(17) Uani 0.622(5) 1 d . U P A 1
H23 H 0.5436 0.5358 -0.1220 0.017 Uiso 0.622(5) 1 calc R U P A 1
C24 C 0.6568(9) 0.4051(15) -0.0970(9) 0.0146(16) Uani 0.622(5) 1 d . U P A 1
H24 H 0.6416 0.3300 -0.1354 0.018 Uiso 0.622(5) 1 calc R U P A 1
C25 C 0.7375(9) 0.4239(15) -0.0357(9) 0.0152(16) Uani 0.622(5) 1 d . U P A 1
H25 H 0.7853 0.3610 -0.0247 0.018 Uiso 0.622(5) 1 calc R U P A 1
C26 C 0.7361(9) 0.5507(14) 0.0069(10) 0.0154(17) Uani 0.622(5) 1 d . U P A 1
H26 H 0.7821 0.5891 0.0501 0.019 Uiso 0.622(5) 1 calc R U P A 1
C27 C 0.5192(10) 0.3744(16) 0.0679(9) 0.0169(16) Uani 0.622(5) 1 d . U P A 1
H27 H 0.4605 0.3953 0.0378 0.020 Uiso 0.622(5) 1 calc R U P A 1
C28 C 0.5668(10) 0.2594(15) 0.0567(10) 0.0177(17) Uani 0.622(5) 1 d . U P A 1
H28 H 0.5472 0.1876 0.0167 0.021 Uiso 0.622(5) 1 calc R U P A 1
C29 C 0.6505(9) 0.2672(14) 0.1153(9) 0.0170(16) Uani 0.622(5) 1 d . U P A 1
H29 H 0.6956 0.1997 0.1216 0.020 Uiso 0.622(5) 1 calc R U P A 1
C30 C 0.6568(10) 0.3885(14) 0.1625(10) 0.0164(16) Uani 0.622(5) 1 d . U P A 1
H30 H 0.7065 0.4181 0.2051 0.020 Uiso 0.622(5) 1 calc R U P A 1
C31 C 0.5758(15) 0.459(2) 0.1352(11) 0.0164(15) Uani 0.622(5) 1 d . U P A 1
C32 C 0.5450(9) 0.5866(14) 0.1661(9) 0.0157(14) Uani 0.622(5) 1 d . U P A 1
Fe2A Fe 0.6192(4) 0.3809(6) 0.0177(4) 0.0199(10) Uani 0.378(5) 1 d . U P A 2
O3A O 0.4873(9) 0.3673(16) -0.2015(10) 0.0157(12) Uani 0.378(5) 1 d . U P A 2
O4A O 0.5553(10) 0.1650(18) -0.1940(12) 0.0198(15) Uani 0.378(5) 1 d . U P A 2
C22A C 0.569(3) 0.463(4) 0.119(2) 0.021(2) Uani 0.378(5) 1 d . U P A 2
H22A H 0.5756 0.5523 0.1428 0.026 Uiso 0.378(5) 1 calc R U P A 2
C23A C 0.6269(18) 0.356(3) 0.1467(18) 0.0211(17) Uani 0.378(5) 1 d . U P A 2
H23A H 0.6817 0.3602 0.1880 0.025 Uiso 0.378(5) 1 calc R U P A 2
C24A C 0.5871(17) 0.240(3) 0.1003(18) 0.022(2) Uani 0.378(5) 1 d . U P A 2
H24A H 0.6081 0.1490 0.1064 0.026 Uiso 0.378(5) 1 calc R U P A 2
C25A C 0.5074(17) 0.290(3) 0.0417(16) 0.021(2) Uani 0.378(5) 1 d . U P A 2
H25A H 0.4662 0.2366 0.0019 0.026 Uiso 0.378(5) 1 calc R U P A 2
C26A C 0.5019(17) 0.425(3) 0.0536(17) 0.021(2) Uani 0.378(5) 1 d . U P A 2
H26A H 0.4579 0.4827 0.0211 0.025 Uiso 0.378(5) 1 calc R U P A 2
C27A C 0.7001(16) 0.286(3) -0.0558(16) 0.0218(19) Uani 0.378(5) 1 d . U P A 2
H27A H 0.7126 0.1916 -0.0583 0.026 Uiso 0.378(5) 1 calc R U P A 2
C28A C 0.7532(17) 0.383(3) 0.0022(18) 0.023(2) Uani 0.378(5) 1 d . U P A 2
H28A H 0.8049 0.3654 0.0459 0.028 Uiso 0.378(5) 1 calc R U P A 2
C29A C 0.7087(17) 0.516(3) -0.0217(18) 0.023(2) Uani 0.378(5) 1 d . U P A 2
H29A H 0.7262 0.6013 0.0041 0.028 Uiso 0.378(5) 1 calc R U P A 2
C30A C 0.6332(18) 0.487(3) -0.0926(17) 0.0218(19) Uani 0.378(5) 1 d . U P A 2
H30A H 0.5947 0.5548 -0.1230 0.026 Uiso 0.378(5) 1 calc R U P A 2
C31A C 0.6248(17) 0.354(3) -0.1094(16) 0.0203(14) Uani 0.378(5) 1 d . U P A 2
C32A C 0.5550(15) 0.283(2) -0.1712(16) 0.0179(14) Uani 0.378(5) 1 d . U P A 2
C33 C 0.5938(6) 0.7931(10) 0.2517(7) 0.026(2) Uani 1 1 d . . . . .
H33A H 0.5383 0.8311 0.2162 0.031 Uiso 0.622(5) 1 calc R U P A 1
H33B H 0.5855 0.7833 0.3135 0.031 Uiso 0.622(5) 1 calc R U P A 1
H33C H 0.5878 0.7767 0.3137 0.031 Uiso 0.378(5) 1 calc R U P A 2
H33D H 0.6016 0.7052 0.2234 0.031 Uiso 0.378(5) 1 calc R U P A 2
C34 C 0.6717(5) 0.8867(9) 0.2480(5) 0.0163(17) Uani 1 1 d . . . . .
H34A H 0.6540 0.9801 0.2626 0.020 Uiso 1 1 calc R U . . .
C35 C 0.7603(5) 0.8524(9) 0.3103(6) 0.0158(17) Uani 1 1 d . . . . .
C36 C 0.7924(6) 0.7063(8) 0.3019(6) 0.0184(18) Uani 1 1 d . . . . .
H36A H 0.7491 0.6437 0.3208 0.022 Uiso 1 1 calc R U . . .
H36B H 0.7927 0.6877 0.2389 0.022 Uiso 1 1 calc R U . . .
C37 C 0.8847(6) 0.6761(9) 0.3557(6) 0.0183(18) Uani 1 1 d . . . . .
H37A H 0.8856 0.6981 0.4185 0.022 Uiso 1 1 calc R U . . .
H37B H 0.9289 0.7348 0.3349 0.022 Uiso 1 1 calc R U . . .
C38 C 0.9117(6) 0.5275(9) 0.3485(5) 0.0156(17) Uani 1 1 d . . . . .
H38A H 0.8629 0.4688 0.3624 0.019 Uiso 1 1 calc R U . . .
C39 C 0.9996(5) 0.4868(9) 0.4094(5) 0.0141(16) Uani 1 1 d . . . . .
C40 C 1.0288(6) 0.3432(9) 0.3952(6) 0.0217(19) Uani 1 1 d . . . . .
H40A H 1.0506 0.3381 0.3395 0.033 Uiso 1 1 calc R U . . .
H40B H 0.9781 0.2816 0.3927 0.033 Uiso 1 1 calc R U . . .
H40C H 1.0767 0.3169 0.4442 0.033 Uiso 1 1 calc R U . . .
C41 C 0.8359(5) 0.9486(8) 0.2997(6) 0.0163(17) Uani 1 1 d . . . . .
H41A H 0.8548 0.9279 0.2433 0.020 Uiso 1 1 calc R U . . .
H41B H 0.8874 0.9314 0.3481 0.020 Uiso 1 1 calc R U . . .
C42 C 1.0735(6) 0.5904(9) 0.4112(6) 0.0208(18) Uani 1 1 d . . . . .
H42A H 1.0827 0.6066 0.3509 0.031 Uiso 1 1 calc R U . . .
H42B H 1.1288 0.5560 0.4474 0.031 Uiso 1 1 calc R U . . .
H42C H 1.0568 0.6754 0.4364 0.031 Uiso 1 1 calc R U . . .

loop_
_atom_site_aniso_label
_atom_site_aniso_U_11
_atom_site_aniso_U_22
_atom_site_aniso_U_33
_atom_site_aniso_U_23
_atom_site_aniso_U_13
_atom_site_aniso_U_12
Fe1 0.0226(7) 0.0300(8) 0.0222(8) -0.0003(6) -0.0022(5) 0.0135(6)
Br1 0.0384(6) 0.0419(8) 0.0136(5) 0.0022(4) 0.0056(4) -0.0063(5)
Br2 0.0245(5) 0.0289(8) 0.0467(7) -0.0058(5) 0.0036(5) 0.0009(4)
Cl1 0.0236(11) 0.0437(15) 0.0130(11) -0.0049(9) 0.0026(8) -0.0074(10)
Cl2 0.0180(10) 0.0413(15) 0.0146(11) -0.0028(9) 0.0024(8) -0.0005(9)
Cl3 0.0213(10) 0.0382(14) 0.0124(10) -0.0038(9) 0.0010(8) -0.0062(10)
O1 0.017(3) 0.020(3) 0.031(4) -0.001(3) -0.001(3) 0.002(3)
O2 0.026(3) 0.016(3) 0.044(4) -0.005(3) 0.003(3) 0.006(3)
C1 0.032(5) 0.038(6) 0.028(6) 0.003(5) 0.009(4) 0.008(5)
C2 0.043(6) 0.041(7) 0.029(6) -0.015(5) 0.002(5) 0.016(5)
C3 0.077(10) 0.084(11) 0.015(6) -0.004(6) -0.004(6) 0.046(9)
C4 0.069(9) 0.035(6) 0.030(6) 0.009(5) 0.015(6) 0.026(6)
C5 0.043(6) 0.027(5) 0.035(6) 0.005(5) 0.016(5) 0.000(5)
C6 0.027(5) 0.050(7) 0.031(6) -0.012(5) 0.002(4) 0.010(5)
C7 0.017(5) 0.066(8) 0.048(7) -0.020(6) 0.000(5) 0.009(5)
C8 0.035(6) 0.047(7) 0.047(7) 0.001(6) -0.006(5) 0.004(6)
C9 0.039(6) 0.025(5) 0.028(5) 0.007(4) -0.001(4) -0.011(5)
C10 0.023(5) 0.027(5) 0.021(5) 0.003(4) 0.004(4) 0.011(4)
C11 0.015(4) 0.025(5) 0.021(5) 0.009(4) 0.003(3) 0.002(3)
C12 0.017(4) 0.027(5) 0.026(5) -0.008(4) -0.006(4) -0.004(4)
C13 0.012(4) 0.027(5) 0.017(5) 0.002(3) 0.000(3) 0.001(3)
C14 0.013(4) 0.023(4) 0.015(4) 0.002(4) 0.002(3) -0.001(3)
C15 0.023(5) 0.030(5) 0.015(5) 0.002(4) 0.005(4) -0.002(4)
C16 0.017(4) 0.028(5) 0.015(5) -0.001(4) 0.002(3) -0.004(4)
C17 0.017(4) 0.034(5) 0.009(4) 0.004(4) 0.005(3) 0.000(4)
C18 0.020(4) 0.018(4) 0.017(4) -0.001(4) -0.001(3) -0.004(4)
C19 0.024(5) 0.028(5) 0.028(5) -0.003(4) 0.001(4) -0.003(4)
C20 0.015(4) 0.042(6) 0.017(5) -0.004(4) 0.003(3) -0.001(4)
C21 0.024(5) 0.027(5) 0.027(5) 0.002(4) 0.007(4) -0.007(4)
Br3 0.0364(5) 0.0358(7) 0.0126(5) -0.0013(4) 0.0015(4) 0.0053(5)
Br4 0.0233(5) 0.0160(5) 0.0445(6) -0.0063(4) 0.0026(4) 0.0000(4)
Cl4 0.0296(11) 0.0239(11) 0.0140(11) 0.0020(8) -0.0006(8) 0.0039(9)
Cl5 0.0176(10) 0.0391(14) 0.0137(11) -0.0007(9) 0.0025(8) 0.0037(9)
Cl6 0.0213(10) 0.0308(13) 0.0134(10) 0.0044(9) 0.0019(8) 0.0051(9)
Fe2 0.0112(11) 0.0145(15) 0.0095(12) -0.0001(11) 0.0011(8) -0.0017(10)
O3 0.014(2) 0.016(3) 0.016(3) -0.003(2) -0.002(2) 0.001(2)
O4 0.013(3) 0.023(3) 0.021(3) -0.005(3) 0.000(3) 0.002(3)
C22 0.010(3) 0.019(4) 0.015(3) -0.001(3) 0.002(3) -0.004(3)
C23 0.011(3) 0.018(4) 0.015(3) -0.001(3) 0.003(3) -0.003(3)
C24 0.012(3) 0.018(4) 0.014(3) -0.001(3) 0.004(3) -0.003(3)
C25 0.011(3) 0.019(4) 0.015(4) -0.001(3) 0.002(3) -0.003(3)
C26 0.011(3) 0.020(4) 0.016(4) -0.002(3) 0.002(3) -0.004(3)
C27 0.017(3) 0.018(3) 0.013(3) 0.000(3) -0.003(3) -0.006(3)
C28 0.018(3) 0.018(3) 0.014(3) 0.000(3) -0.005(3) -0.007(3)
C29 0.018(3) 0.018(3) 0.013(3) 0.001(3) -0.004(3) -0.006(3)
C30 0.016(3) 0.019(3) 0.012(3) 0.001(3) -0.003(3) -0.005(3)
C31 0.016(3) 0.018(3) 0.013(3) -0.001(3) -0.003(3) -0.004(2)
C32 0.014(3) 0.018(3) 0.014(3) -0.001(2) -0.002(2) -0.001(2)
Fe2A 0.021(2) 0.018(2) 0.020(2) -0.0010(19) 0.0016(16) 0.0039(19)
O3A 0.014(2) 0.016(3) 0.016(3) -0.003(2) -0.002(2) 0.001(2)
O4A 0.013(3) 0.023(3) 0.021(3) -0.005(3) 0.000(3) 0.002(3)
C22A 0.024(4) 0.019(4) 0.021(4) -0.003(4) 0.003(4) 0.007(3)
C23A 0.023(3) 0.019(3) 0.020(3) -0.002(3) 0.002(3) 0.005(3)
C24A 0.024(4) 0.019(4) 0.021(4) -0.002(4) 0.003(3) 0.006(3)
C25A 0.024(4) 0.019(4) 0.021(4) -0.003(4) 0.004(4) 0.007(4)
C26A 0.024(4) 0.020(4) 0.020(4) -0.003(4) 0.004(4) 0.007(4)
C27A 0.021(3) 0.022(4) 0.022(3) -0.001(3) 0.003(3) 0.002(3)
C28A 0.023(4) 0.023(4) 0.023(4) -0.001(4) 0.003(3) 0.001(4)
C29A 0.023(4) 0.022(4) 0.023(4) -0.001(4) 0.002(3) 0.001(4)
C30A 0.021(3) 0.021(4) 0.022(3) 0.000(3) 0.002(3) 0.001(3)
C31A 0.020(3) 0.020(3) 0.021(3) -0.001(2) 0.002(2) 0.002(2)
C32A 0.016(3) 0.018(3) 0.018(3) -0.002(3) 0.000(2) 0.001(3)
C33 0.013(4) 0.026(5) 0.035(6) 0.004(4) -0.003(4) 0.002(4)
C34 0.014(4) 0.021(4) 0.012(4) -0.002(3) -0.002(3) 0.001(3)
C35 0.008(4) 0.022(4) 0.018(4) 0.001(3) 0.002(3) -0.004(3)
C36 0.023(5) 0.013(4) 0.017(5) 0.004(3) -0.001(4) -0.004(3)
C37 0.017(4) 0.018(4) 0.018(5) 0.002(3) -0.002(3) 0.001(3)
C38 0.018(4) 0.017(4) 0.012(4) -0.001(3) 0.003(3) -0.004(3)
C39 0.017(4) 0.014(4) 0.010(4) -0.003(3) -0.001(3) 0.002(3)
C40 0.029(5) 0.010(4) 0.025(5) 0.002(3) 0.003(4) 0.008(3)
C41 0.020(4) 0.011(4) 0.016(4) 0.001(3) -0.001(3) 0.007(3)
C42 0.019(4) 0.019(4) 0.025(5) -0.001(4) 0.006(4) 0.001(3)

loop_
_atom_type_symbol
_atom_type_description
_atom_type_scat_dispersion_real
_atom_type_scat_dispersion_imag
_atom_type_scat_source
C C 0.0033 0.0016 'International Tables Vol C Tables 4.2.6.8 and 6.1.1.4'
H H 0.0000 0.0000 'International Tables Vol C Tables 4.2.6.8 and 6.1.1.4'
O O 0.0106 0.0060 'International Tables Vol C Tables 4.2.6.8 and 6.1.1.4'
Cl Cl 0.1484 0.1585 'International Tables Vol C Tables 4.2.6.8 and 6.1.1.4'
Fe Fe 0.3463 0.8444 'International Tables Vol C Tables 4.2.6.8 and 6.1.1.4'
Br Br -0.2901 2.4595 'International Tables Vol C Tables 4.2.6.8 and 6.1.1.4'

loop_
_geom_angle_atom_site_label_1
_geom_angle_atom_site_label_2
_geom_angle_atom_site_label_3
_geom_angle
_geom_angle_site_symmetry_1
_geom_angle_site_symmetry_3
C3 Fe1 C1 68.0(5) . .
C3 Fe1 C9 154.1(6) . .
C1 Fe1 C9 109.2(4) . .
C3 Fe1 C4 41.0(6) . .
C1 Fe1 C4 67.2(4) . .
C9 Fe1 C4 163.8(5) . .
C3 Fe1 C10 163.1(5) . .
C1 Fe1 C10 121.4(4) . .
C9 Fe1 C10 40.6(4) . .
C4 Fe1 C10 126.4(5) . .
C3 Fe1 C2 39.8(5) . .
C1 Fe1 C2 40.6(4) . .
C9 Fe1 C2 121.2(5) . .
C4 Fe1 C2 67.3(5) . .
C10 Fe1 C2 156.1(4) . .
C3 Fe1 C8 118.2(6) . .
C1 Fe1 C8 126.9(5) . .
C9 Fe1 C8 41.4(4) . .
C4 Fe1 C8 153.5(5) . .
C10 Fe1 C8 69.0(5) . .
C2 Fe1 C8 107.6(5) . .
C3 Fe1 C5 69.2(6) . .
C1 Fe1 C5 39.8(4) . .
C9 Fe1 C5 126.2(4) . .
C4 Fe1 C5 40.9(5) . .
C10 Fe1 C5 108.2(4) . .
C2 Fe1 C5 68.0(5) . .
C8 Fe1 C5 163.8(4) . .
C3 Fe1 C6 123.9(5) . .
C1 Fe1 C6 155.3(4) . .
C9 Fe1 C6 69.8(5) . .
C4 Fe1 C6 106.4(5) . .
C10 Fe1 C6 41.7(4) . .
C2 Fe1 C6 161.2(4) . .
C8 Fe1 C6 69.6(5) . .
C5 Fe1 C6 119.7(5) . .
C3 Fe1 C7 106.5(5) . .
C1 Fe1 C7 164.1(5) . .
C9 Fe1 C7 68.8(5) . .
C4 Fe1 C7 119.2(5) . .
C10 Fe1 C7 68.1(4) . .
C2 Fe1 C7 125.8(5) . .
C8 Fe1 C7 41.1(5) . .
C5 Fe1 C7 154.1(5) . .
C6 Fe1 C7 40.2(4) . .
C11 O1 C12 115.5(7) . .
C5 C1 C2 109.5(10) . .
C5 C1 Fe1 70.7(6) . .
C2 C1 Fe1 70.1(6) . .
C5 C1 H1 125.3 . .
C2 C1 H1 125.3 . .
Fe1 C1 H1 125.6 . .
C3 C2 C1 108.1(11) . .
C3 C2 Fe1 69.0(6) . .
C1 C2 Fe1 69.3(6) . .
C3 C2 H2 125.9 . .
C1 C2 H2 125.9 . .
Fe1 C2 H2 127.3 . .
C2 C3 C4 107.7(11) . .
C2 C3 Fe1 71.2(7) . .
C4 C3 Fe1 70.4(7) . .
C2 C3 H3 126.2 . .
C4 C3 H3 126.2 . .
Fe1 C3 H3 123.9 . .
C3 C4 C5 108.4(10) . .
C3 C4 Fe1 68.7(8) . .
C5 C4 Fe1 69.9(6) . .
C3 C4 H4 125.8 . .
C5 C4 H4 125.8 . .
Fe1 C4 H4 127.2 . .
C1 C5 C4 106.3(11) . .
C1 C5 Fe1 69.5(6) . .
C4 C5 Fe1 69.2(7) . .
C1 C5 H5 126.8 . .
C4 C5 H5 126.8 . .
Fe1 C5 H5 126.0 . .
C7 C6 C10 106.1(10) . .
C7 C6 Fe1 70.2(6) . .
C10 C6 Fe1 68.4(5) . .
C7 C6 H6 127.0 . .
C10 C6 H6 127.0 . .
Fe1 C6 H6 125.9 . .
C6 C7 C8 109.9(10) . .
C6 C7 Fe1 69.6(6) . .
C8 C7 Fe1 68.6(6) . .
C6 C7 H7 125.1 . .
C8 C7 H7 125.1 . .
Fe1 C7 H7 128.4 . .
C9 C8 C7 106.8(11) . .
C9 C8 Fe1 69.0(6) . .
C7 C8 Fe1 70.3(7) . .
C9 C8 H8 126.6 . .
C7 C8 H8 126.6 . .
Fe1 C8 H8 125.7 . .
C10 C9 C8 108.1(10) . .
C10 C9 Fe1 69.9(5) . .
C8 C9 Fe1 69.6(7) . .
C10 C9 H9 125.9 . .
C8 C9 H9 125.9 . .
Fe1 C9 H9 126.1 . .
C9 C10 C6 109.1(9) . .
C9 C10 C11 128.3(9) . .
C6 C10 C11 122.4(9) . .
C9 C10 Fe1 69.5(6) . .
C6 C10 Fe1 69.8(5) . .
C11 C10 Fe1 122.9(7) . .
O2 C11 O1 123.9(9) . .
O2 C11 C10 126.0(8) . .
O1 C11 C10 110.1(8) . .
O1 C12 C13 105.5(7) . .
O1 C12 H12A 110.6 . .
C13 C12 H12A 110.6 . .
O1 C12 H12B 110.6 . .
C13 C12 H12B 110.6 . .
H12A C12 H12B 108.8 . .
C12 C13 C14 114.4(7) . .
C12 C13 Cl1 108.0(6) . .
C14 C13 Cl1 108.1(5) . .
C12 C13 H13A 108.8 . .
C14 C13 H13A 108.8 . .
Cl1 C13 H13A 108.8 . .
C20 C14 C13 112.5(7) . .
C20 C14 C15 108.7(7) . .
C13 C14 C15 112.7(7) . .
C20 C14 Cl2 107.2(6) . .
C13 C14 Cl2 105.9(5) . .
C15 C14 Cl2 109.7(6) . .
C16 C15 C14 113.9(8) . .
C16 C15 H15A 108.8 . .
C14 C15 H15A 108.8 . .
C16 C15 H15B 108.8 . .
C14 C15 H15B 108.8 . .
H15A C15 H15B 107.7 . .
C15 C16 C17 111.9(7) . .
C15 C16 H16A 109.2 . .
C17 C16 H16A 109.2 . .
C15 C16 H16B 109.2 . .
C17 C16 H16B 109.2 . .
H16A C16 H16B 107.9 . .
C16 C17 C18 114.6(7) . .
C16 C17 Br1 107.7(6) . .
C18 C17 Br1 108.6(6) . .
C16 C17 H17A 108.6 . .
C18 C17 H17A 108.6 . .
Br1 C17 H17A 108.6 . .
C21 C18 C19 113.1(7) . .
C21 C18 C17 112.9(7) . .
C19 C18 C17 113.9(8) . .
C21 C18 Cl3 107.0(6) . .
C19 C18 Cl3 105.7(6) . .
C17 C18 Cl3 103.2(5) . .
C18 C19 H19A 109.5 . .
C18 C19 H19B 109.5 . .
H19A C19 H19B 109.5 . .
C18 C19 H19C 109.5 . .
H19A C19 H19C 109.5 . .
H19B C19 H19C 109.5 . .
C14 C20 Br2 114.0(6) . .
C14 C20 H20A 108.8 . .
Br2 C20 H20A 108.8 . .
C14 C20 H20B 108.8 . .
Br2 C20 H20B 108.8 . .
H20A C20 H20B 107.6 . .
C18 C21 H21A 109.5 . .
C18 C21 H21B 109.5 . .
H21A C21 H21B 109.5 . .
C18 C21 H21C 109.5 . .
H21A C21 H21C 109.5 . .
H21B C21 H21C 109.5 . .
C31 Fe2 C22 110.2(8) . .
C31 Fe2 C27 42.9(7) . .
C22 Fe2 C27 123.6(6) . .
C31 Fe2 C25 155.8(7) . .
C22 Fe2 C25 67.7(6) . .
C27 Fe2 C25 159.0(6) . .
C31 Fe2 C30 40.8(7) . .
C22 Fe2 C30 127.4(6) . .
C27 Fe2 C30 69.6(6) . .
C25 Fe2 C30 119.9(6) . .
C31 Fe2 C23 126.8(7) . .
C22 Fe2 C23 40.0(5) . .
C27 Fe2 C23 108.0(6) . .
C25 Fe2 C23 68.2(6) . .
C30 Fe2 C23 164.1(6) . .
C31 Fe2 C26 121.6(8) . .
C22 Fe2 C26 40.8(5) . .
C27 Fe2 C26 159.3(6) . .
C25 Fe2 C26 40.6(6) . .
C30 Fe2 C26 107.7(6) . .
C23 Fe2 C26 68.6(6) . .
C31 Fe2 C28 69.1(8) . .
C22 Fe2 C28 156.2(6) . .
C27 Fe2 C28 39.5(6) . .
C25 Fe2 C28 123.1(6) . .
C30 Fe2 C28 68.6(6) . .
C23 Fe2 C28 120.1(6) . .
C26 Fe2 C28 160.3(6) . .
C31 Fe2 C29 67.7(8) . .
C22 Fe2 C29 162.9(5) . .
C27 Fe2 C29 67.3(6) . .
C25 Fe2 C29 106.9(6) . .
C30 Fe2 C29 39.9(6) . .
C23 Fe2 C29 154.9(6) . .
C26 Fe2 C29 124.6(6) . .
C28 Fe2 C29 40.4(5) . .
C31 Fe2 C24 163.2(7) . .
C22 Fe2 C24 67.6(6) . .
C27 Fe2 C24 123.3(6) . .
C25 Fe2 C24 40.3(5) . .
C30 Fe2 C24 153.9(6) . .
C23 Fe2 C24 40.7(5) . .
C26 Fe2 C24 68.3(6) . .
C28 Fe2 C24 105.9(6) . .
C29 Fe2 C24 119.6(6) . .
C32 O3 C33 118.0(9) . .
C23 C22 C26 109.9(13) . .
C23 C22 Fe2 70.5(8) . .
C26 C22 Fe2 70.3(8) . .
C23 C22 H22 125.0 . .
C26 C22 H22 125.0 . .
Fe2 C22 H22 125.8 . .
C22 C23 C24 107.7(13) . .
C22 C23 Fe2 69.5(8) . .
C24 C23 Fe2 70.8(8) . .
C22 C23 H23 126.1 . .
C24 C23 H23 126.1 . .
Fe2 C23 H23 125.1 . .
C25 C24 C23 106.8(13) . .
C25 C24 Fe2 68.4(8) . .
C23 C24 Fe2 68.5(8) . .
C25 C24 H24 126.6 . .
C23 C24 H24 126.6 . .
Fe2 C24 H24 128.0 . .
C24 C25 C26 109.7(13) . .
C24 C25 Fe2 71.3(7) . .
C26 C25 Fe2 70.3(8) . .
C24 C25 H25 125.1 . .
C26 C25 H25 125.1 . .
Fe2 C25 H25 124.8 . .
C25 C26 C22 105.8(13) . .
C25 C26 Fe2 69.1(8) . .
C22 C26 Fe2 68.8(7) . .
C25 C26 H26 127.1 . .
C22 C26 H26 127.1 . .
Fe2 C26 H26 126.5 . .
C28 C27 C31 107.7(15) . .
C28 C27 Fe2 71.1(9) . .
C31 C27 Fe2 68.0(11) . .
C28 C27 H27 126.2 . .
C31 C27 H27 126.2 . .
Fe2 C27 H27 126.3 . .
C27 C28 C29 108.0(13) . .
C27 C28 Fe2 69.5(8) . .
C29 C28 Fe2 69.8(8) . .
C27 C28 H28 126.0 . .
C29 C28 H28 126.0 . .
Fe2 C28 H28 126.2 . .
C30 C29 C28 110.0(13) . .
C30 C29 Fe2 69.6(8) . .
C28 C29 Fe2 69.7(8) . .
C30 C29 H29 125.0 . .
C28 C29 H29 125.0 . .
Fe2 C29 H29 127.4 . .
C29 C30 C31 107.5(14) . .
C29 C30 Fe2 70.6(8) . .
C31 C30 Fe2 68.7(10) . .
C29 C30 H30 126.2 . .
C31 C30 H30 126.2 . .
Fe2 C30 H30 126.1 . .
C30 C31 C32 130.6(16) . .
C30 C31 C27 106.8(18) . .
C32 C31 C27 122.5(17) . .
C30 C31 Fe2 70.5(12) . .
C32 C31 Fe2 127.7(14) . .
C27 C31 Fe2 69.1(10) . .
O4 C32 O3 121.3(12) . .
O4 C32 C31 127.9(14) . .
O3 C32 C31 110.8(13) . .
C23A Fe2A C31A 164.4(11) . .
C23A Fe2A C24A 41.9(11) . .
C31A Fe2A C24A 126.4(11) . .
C23A Fe2A C26A 68.7(11) . .
C31A Fe2A C26A 120.3(11) . .
C24A Fe2A C26A 68.8(11) . .
C23A Fe2A C25A 69.6(11) . .
C31A Fe2A C25A 108.6(11) . .
C24A Fe2A C25A 42.3(10) . .
C26A Fe2A C25A 38.9(10) . .
C23A Fe2A C22A 40.5(12) . .
C31A Fe2A C22A 153.9(12) . .
C24A Fe2A C22A 67.6(14) . .
C26A Fe2A C22A 38.7(13) . .
C25A Fe2A C22A 65.2(14) . .
C23A Fe2A C30A 154.2(11) . .
C31A Fe2A C30A 38.7(11) . .
C24A Fe2A C30A 163.7(11) . .
C26A Fe2A C30A 110.9(12) . .
C25A Fe2A C30A 127.3(10) . .
C22A Fe2A C30A 123.1(14) . .
C23A Fe2A C27A 124.7(10) . .
C31A Fe2A C27A 41.9(9) . .
C24A Fe2A C27A 106.0(10) . .
C26A Fe2A C27A 155.0(10) . .
C25A Fe2A C27A 120.9(10) . .
C22A Fe2A C27A 163.7(12) . .
C30A Fe2A C27A 67.0(11) . .
C23A Fe2A C29A 117.1(11) . .
C31A Fe2A C29A 69.1(11) . .
C24A Fe2A C29A 151.9(11) . .
C26A Fe2A C29A 127.6(11) . .
C25A Fe2A C29A 164.0(10) . .
C22A Fe2A C29A 109.5(15) . .
C30A Fe2A C29A 41.3(10) . .
C27A Fe2A C29A 68.6(10) . .
C23A Fe2A C28A 104.1(11) . .
C31A Fe2A C28A 70.4(11) . .
C24A Fe2A C28A 116.0(11) . .
C26A Fe2A C28A 164.1(10) . .
C25A Fe2A C28A 153.7(10) . .
C22A Fe2A C28A 127.0(14) . .
C30A Fe2A C28A 69.1(11) . .
C27A Fe2A C28A 40.7(10) . .
C29A Fe2A C28A 41.8(10) . .
C32A O3A C33 112.1(15) . 2_645
C26A C22A C23A 111(3) . .
C26A C22A Fe2A 70.0(19) . .
C23A C22A Fe2A 67.7(19) . .
C26A C22A H22A 124.4 . .
C23A C22A H22A 124.4 . .
Fe2A C22A H22A 129.7 . .
C22A C23A C24A 106(3) . .
C22A C23A Fe2A 71.7(18) . .
C24A C23A Fe2A 70.1(16) . .
C22A C23A H23A 127.1 . .
C24A C23A H23A 127.1 . .
Fe2A C23A H23A 122.8 . .
C23A C24A C25A 105(2) . .
C23A C24A Fe2A 68.0(15) . .
C25A C24A Fe2A 69.4(15) . .
C23A C24A H24A 127.4 . .
C25A C24A H24A 127.4 . .
Fe2A C24A H24A 126.7 . .
C26A C25A C24A 109(2) . .
C26A C25A Fe2A 70.3(16) . .
C24A C25A Fe2A 68.3(15) . .
C26A C25A H25A 125.7 . .
C24A C25A H25A 125.7 . .
Fe2A C25A H25A 127.2 . .
C22A C26A C25A 109(3) . .
C22A C26A Fe2A 71(2) . .
C25A C26A Fe2A 70.8(16) . .
C22A C26A H26A 125.5 . .
C25A C26A H26A 125.5 . .
Fe2A C26A H26A 124.0 . .
C28A C27A C31A 109(2) . .
C28A C27A Fe2A 71.4(14) . .
C31A C27A Fe2A 66.7(13) . .
C28A C27A H27A 125.4 . .
C31A C27A H27A 125.4 . .
Fe2A C27A H27A 128.1 . .
C27A C28A C29A 105(2) . .
C27A C28A Fe2A 67.9(14) . .
C29A C28A Fe2A 68.2(14) . .
C27A C28A H28A 127.6 . .
C29A C28A H28A 127.6 . .
Fe2A C28A H28A 127.8 . .
C30A C29A C28A 106(2) . .
C30A C29A Fe2A 68.0(15) . .
C28A C29A Fe2A 70.0(14) . .
C30A C29A H29A 127.1 . .
C28A C29A H29A 127.1 . .
Fe2A C29A H29A 126.5 . .
C31A C30A C29A 111(3) . .
C31A C30A Fe2A 68.6(16) . .
C29A C30A Fe2A 70.6(15) . .
C31A C30A H30A 124.3 . .
C29A C30A H30A 124.3 . .
Fe2A C30A H30A 128.2 . .
C30A C31A C27A 108(2) . .
C30A C31A C32A 129(2) . .
C27A C31A C32A 123(2) . .
C30A C31A Fe2A 72.7(16) . .
C27A C31A Fe2A 71.4(14) . .
C32A C31A Fe2A 122.6(18) . .
O4A C32A O3A 123(2) . .
O4A C32A C31A 127(2) . .
O3A C32A C31A 110.0(19) . .
C34 C33 O3 108.3(7) . .
C34 C33 O3A 104.8(9) . 2_655
C34 C33 H33A 110.0 . .
O3 C33 H33A 110.0 . .
C34 C33 H33B 110.0 . .
O3 C33 H33B 110.0 . .
H33A C33 H33B 108.4 . .
C34 C33 H33C 110.8 . .
O3A C33 H33C 110.8 2_655 .
C34 C33 H33D 110.8 . .
O3A C33 H33D 110.8 2_655 .
H33C C33 H33D 108.9 . .
C33 C34 C35 116.4(7) . .
C33 C34 Cl4 108.2(6) . .
C35 C34 Cl4 108.6(5) . .
C33 C34 H34A 107.8 . .
C35 C34 H34A 107.8 . .
Cl4 C34 H34A 107.8 . .
C41 C35 C36 108.3(6) . .
C41 C35 C34 112.8(7) . .
C36 C35 C34 114.2(7) . .
C41 C35 Cl5 107.5(6) . .
C36 C35 Cl5 108.4(6) . .
C34 C35 Cl5 105.2(5) . .
C37 C36 C35 114.6(7) . .
C37 C36 H36A 108.6 . .
C35 C36 H36A 108.6 . .
C37 C36 H36B 108.6 . .
C35 C36 H36B 108.6 . .
H36A C36 H36B 107.6 . .
C36 C37 C38 112.5(7) . .
C36 C37 H37A 109.1 . .
C38 C37 H37A 109.1 . .
C36 C37 H37B 109.1 . .
C38 C37 H37B 109.1 . .
H37A C37 H37B 107.8 . .
C37 C38 C39 114.9(7) . .
C37 C38 Br3 107.7(6) . .
C39 C38 Br3 108.5(5) . .
C37 C38 H38A 108.5 . .
C39 C38 H38A 108.5 . .
Br3 C38 H38A 108.5 . .
C40 C39 C42 113.2(7) . .
C40 C39 C38 113.8(7) . .
C42 C39 C38 113.2(7) . .
C40 C39 Cl6 106.2(6) . .
C42 C39 Cl6 106.7(6) . .
C38 C39 Cl6 102.6(5) . .
C39 C40 H40A 109.5 . .
C39 C40 H40B 109.5 . .
H40A C40 H40B 109.5 . .
C39 C40 H40C 109.5 . .
H40A C40 H40C 109.5 . .
H40B C40 H40C 109.5 . .
C35 C41 Br4 114.3(6) . .
C35 C41 H41A 108.7 . .
Br4 C41 H41A 108.7 . .
C35 C41 H41B 108.7 . .
Br4 C41 H41B 108.7 . .
H41A C41 H41B 107.6 . .
C39 C42 H42A 109.5 . .
C39 C42 H42B 109.5 . .
H42A C42 H42B 109.5 . .
C39 C42 H42C 109.5 . .
H42A C42 H42C 109.5 . .
H42B C42 H42C 109.5 . .

loop_
_geom_bond_atom_site_label_1
_geom_bond_atom_site_label_2
_geom_bond_distance
_geom_bond_site_symmetry_2
Fe1 C3 2.007(12) .
Fe1 C1 2.025(10) .
Fe1 C9 2.029(10) .
Fe1 C4 2.030(12) .
Fe1 C10 2.034(9) .
Fe1 C2 2.034(10) .
Fe1 C8 2.038(13) .
Fe1 C5 2.039(11) .
Fe1 C6 2.053(10) .
Fe1 C7 2.061(10) .
Br1 C17 1.978(8) .
Br2 C20 1.940(10) .
Cl1 C13 1.810(9) .
Cl2 C14 1.818(9) .
Cl3 C18 1.842(9) .
O1 C11 1.351(10) .
O1 C12 1.454(10) .
O2 C11 1.213(11) .
C1 C5 1.383(15) .
C1 C2 1.409(15) .
C1 H1 0.9500 .
C2 C3 1.375(17) .
C2 H2 0.9500 .
C3 C4 1.41(2) .
C3 H3 0.9500 .
C4 C5 1.421(16) .
C4 H4 0.9500 .
C5 H5 0.9500 .
C6 C7 1.413(16) .
C6 C10 1.456(14) .
C6 H6 0.9500 .
C7 C8 1.440(17) .
C7 H7 0.9500 .
C8 C9 1.438(15) .
C8 H8 0.9500 .
C9 C10 1.411(14) .
C9 H9 0.9500 .
C10 C11 1.476(13) .
C12 C13 1.506(12) .
C12 H12A 0.9900 .
C12 H12B 0.9900 .
C13 C14 1.539(11) .
C13 H13A 1.0000 .
C14 C20 1.533(12) .
C14 C15 1.547(13) .
C15 C16 1.532(12) .
C15 H15A 0.9900 .
C15 H15B 0.9900 .
C16 C17 1.539(13) .
C16 H16A 0.9900 .
C16 H16B 0.9900 .
C17 C18 1.551(12) .
C17 H17A 1.0000 .
C18 C21 1.511(13) .
C18 C19 1.512(13) .
C19 H19A 0.9800 .
C19 H19B 0.9800 .
C19 H19C 0.9800 .
C20 H20A 0.9900 .
C20 H20B 0.9900 .
C21 H21A 0.9800 .
C21 H21B 0.9800 .
C21 H21C 0.9800 .
Br3 C38 1.988(8) .
Br4 C41 1.942(8) .
Cl4 C34 1.801(9) .
Cl5 C35 1.824(9) .
Cl6 C39 1.844(8) .
Fe2 C31 2.02(2) .
Fe2 C22 2.030(13) .
Fe2 C27 2.031(14) .
Fe2 C25 2.034(13) .
Fe2 C30 2.040(15) .
Fe2 C23 2.042(15) .
Fe2 C26 2.049(14) .
Fe2 C28 2.051(14) .
Fe2 C29 2.053(14) .
Fe2 C24 2.072(14) .
O3 C32 1.356(16) .
O3 C33 1.521(13) .
O4 C32 1.224(16) .
C22 C23 1.394(19) .
C22 C26 1.423(19) .
C22 H22 0.9500 .
C23 C24 1.431(19) .
C23 H23 0.9500 .
C24 C25 1.415(19) .
C24 H24 0.9500 .
C25 C26 1.42(2) .
C25 H25 0.9500 .
C26 H26 0.9500 .
C27 C28 1.38(2) .
C27 C31 1.48(2) .
C27 H27 0.9500 .
C28 C29 1.419(19) .
C28 H28 0.9500 .
C29 C30 1.40(2) .
C29 H29 0.9500 .
C30 C31 1.41(3) .
C30 H30 0.9500 .
C31 C32 1.45(3) .
Fe2A C23A 1.99(3) .
Fe2A C31A 2.00(2) .
Fe2A C24A 2.01(3) .
Fe2A C26A 2.02(3) .
Fe2A C25A 2.03(3) .
Fe2A C22A 2.04(4) .
Fe2A C30A 2.05(3) .
Fe2A C27A 2.06(2) .
Fe2A C29A 2.08(3) .
Fe2A C28A 2.11(3) .
O3A C32A 1.34(3) .
O3A C33 1.518(17) 2_645
O4A C32A 1.22(3) .
C22A C26A 1.35(4) .
C22A C23A 1.40(4) .
C22A H22A 0.9500 .
C23A C24A 1.43(4) .
C23A H23A 0.9500 .
C24A C25A 1.46(4) .
C24A H24A 0.9500 .
C25A C26A 1.35(3) .
C25A H25A 0.9500 .
C26A H26A 0.9500 .
C27A C28A 1.45(3) .
C27A C31A 1.45(3) .
C27A H27A 0.9500 .
C28A C29A 1.49(4) .
C28A H28A 0.9500 .
C29A C30A 1.46(4) .
C29A H29A 0.9500 .
C30A C31A 1.34(4) .
C30A H30A 0.9500 .
C31A C32A 1.47(3) .
C33 C34 1.518(12) .
C33 O3A 1.518(17) 2_655
C33 H33A 0.9900 .
C33 H33B 0.9900 .
C33 H33C 0.9900 .
C33 H33D 0.9900 .
C34 C35 1.540(11) .
C34 H34A 1.0000 .
C35 C41 1.529(11) .
C35 C36 1.538(12) .
C36 C37 1.522(12) .
C36 H36A 0.9900 .
C36 H36B 0.9900 .
C37 C38 1.534(12) .
C37 H37A 0.9900 .
C37 H37B 0.9900 .
C38 C39 1.538(11) .
C38 H38A 1.0000 .
C39 C40 1.517(11) .
C39 C42 1.521(12) .
C40 H40A 0.9800 .
C40 H40B 0.9800 .
C40 H40C 0.9800 .
C41 H41A 0.9900 .
C41 H41B 0.9900 .
C42 H42A 0.9800 .
C42 H42B 0.9800 .
C42 H42C 0.9800 .

loop_
_geom_torsion_atom_site_label_1
_geom_torsion_atom_site_label_2
_geom_torsion_atom_site_label_3
_geom_torsion_atom_site_label_4
_geom_torsion
_geom_torsion_site_symmetry_1
C5 C1 C2 C3 1.7(14) .
Fe1 C1 C2 C3 -58.3(9) .
C5 C1 C2 Fe1 59.9(8) .
C1 C2 C3 C4 -2.8(14) .
Fe1 C2 C3 C4 -61.2(9) .
C1 C2 C3 Fe1 58.4(8) .
C2 C3 C4 C5 2.9(15) .
Fe1 C3 C4 C5 -58.8(8) .
C2 C3 C4 Fe1 61.8(9) .
C2 C1 C5 C4 0.2(12) .
Fe1 C1 C5 C4 59.7(7) .
C2 C1 C5 Fe1 -59.5(8) .
C3 C4 C5 C1 -1.9(13) .
Fe1 C4 C5 C1 -59.9(7) .
C3 C4 C5 Fe1 58.0(9) .
C10 C6 C7 C8 2.6(13) .
Fe1 C6 C7 C8 -56.7(8) .
C10 C6 C7 Fe1 59.3(7) .
C6 C7 C8 C9 -2.3(13) .
Fe1 C7 C8 C9 -59.6(8) .
C6 C7 C8 Fe1 57.3(8) .
C7 C8 C9 C10 1.0(13) .
Fe1 C8 C9 C10 -59.5(7) .
C7 C8 C9 Fe1 60.5(8) .
C8 C9 C10 C6 0.6(12) .
Fe1 C9 C10 C6 -58.7(7) .
C8 C9 C10 C11 175.6(10) .
Fe1 C9 C10 C11 116.3(10) .
C8 C9 C10 Fe1 59.3(8) .
C7 C6 C10 C9 -2.0(12) .
Fe1 C6 C10 C9 58.5(7) .
C7 C6 C10 C11 -177.4(9) .
Fe1 C6 C10 C11 -116.9(9) .
C7 C6 C10 Fe1 -60.5(8) .
C12 O1 C11 O2 3.8(13) .
C12 O1 C11 C10 -174.5(7) .
C9 C10 C11 O2 171.8(10) .
C6 C10 C11 O2 -13.8(15) .
Fe1 C10 C11 O2 -99.4(10) .
C9 C10 C11 O1 -10.0(14) .
C6 C10 C11 O1 164.5(8) .
Fe1 C10 C11 O1 78.8(9) .
C11 O1 C12 C13 157.7(7) .
O1 C12 C13 C14 174.5(7) .
O1 C12 C13 Cl1 -65.2(8) .
C12 C13 C14 C20 176.8(8) .
Cl1 C13 C14 C20 56.5(8) .
C12 C13 C14 C15 53.5(10) .
Cl1 C13 C14 C15 -66.8(8) .
C12 C13 C14 Cl2 -66.5(9) .
Cl1 C13 C14 Cl2 173.2(4) .
C20 C14 C15 C16 45.5(10) .
C13 C14 C15 C16 170.9(7) .
Cl2 C14 C15 C16 -71.3(8) .
C14 C15 C16 C17 -180.0(7) .
C15 C16 C17 C18 -173.4(7) .
C15 C16 C17 Br1 65.6(8) .
C16 C17 C18 C21 -45.7(10) .
Br1 C17 C18 C21 74.8(8) .
C16 C17 C18 C19 -176.4(7) .
Br1 C17 C18 C19 -55.9(9) .
C16 C17 C18 Cl3 69.5(8) .
Br1 C17 C18 Cl3 -170.0(4) .
C13 C14 C20 Br2 49.8(9) .
C15 C14 C20 Br2 175.2(6) .
Cl2 C14 C20 Br2 -66.3(7) .
C26 C22 C23 C24 -1.4(15) .
Fe2 C22 C23 C24 -60.8(9) .
C26 C22 C23 Fe2 59.4(9) .
C22 C23 C24 C25 2.1(15) .
Fe2 C23 C24 C25 -57.9(9) .
C22 C23 C24 Fe2 60.0(9) .
C23 C24 C25 C26 -2.1(15) .
Fe2 C24 C25 C26 -60.0(9) .
C23 C24 C25 Fe2 57.9(9) .
C24 C25 C26 C22 1.3(15) .
Fe2 C25 C26 C22 -59.4(9) .
C24 C25 C26 Fe2 60.7(9) .
C23 C22 C26 C25 0.1(15) .
Fe2 C22 C26 C25 59.6(9) .
C23 C22 C26 Fe2 -59.5(10) .
C31 C27 C28 C29 1.1(17) .
Fe2 C27 C28 C29 59.4(10) .
C31 C27 C28 Fe2 -58.4(12) .
C27 C28 C29 C30 -1.3(17) .
Fe2 C28 C29 C30 57.9(10) .
C27 C28 C29 Fe2 -59.2(10) .
C28 C29 C30 C31 0.9(18) .
Fe2 C29 C30 C31 59.0(12) .
C28 C29 C30 Fe2 -58.0(10) .
C29 C30 C31 C32 176.3(19) .
Fe2 C30 C31 C32 -124(2) .
C29 C30 C31 C27 -0.3(19) .
Fe2 C30 C31 C27 59.9(11) .
C29 C30 C31 Fe2 -60.2(11) .
C28 C27 C31 C30 -0.5(19) .
Fe2 C27 C31 C30 -60.8(13) .
C28 C27 C31 C32 -177.4(16) .
Fe2 C27 C31 C32 122.3(18) .
C28 C27 C31 Fe2 60.3(11) .
C33 O3 C32 O4 -1.4(18) .
C33 O3 C32 C31 179.1(11) .
C30 C31 C32 O4 -164.5(19) .
C27 C31 C32 O4 12(3) .
Fe2 C31 C32 O4 99(2) .
C30 C31 C32 O3 15(3) .
C27 C31 C32 O3 -168.9(15) .
Fe2 C31 C32 O3 -81.3(17) .
C26A C22A C23A C24A -6(4) .
Fe2A C22A C23A C24A -62.2(19) .
C26A C22A C23A Fe2A 56(3) .
C22A C23A C24A C25A 3(3) .
Fe2A C23A C24A C25A -59.9(17) .
C22A C23A C24A Fe2A 63(2) .
C23A C24A C25A C26A 0(3) .
Fe2A C24A C25A C26A -59.0(19) .
C23A C24A C25A Fe2A 59.0(17) .
C23A C22A C26A C25A 6(4) .
Fe2A C22A C26A C25A 61(2) .
C23A C22A C26A Fe2A -55(3) .
C24A C25A C26A C22A -4(3) .
Fe2A C25A C26A C22A -61(2) .
C24A C25A C26A Fe2A 57.7(18) .
C31A C27A C28A C29A -3(3) .
Fe2A C27A C28A C29A -58.5(16) .
C31A C27A C28A Fe2A 56.0(17) .
C27A C28A C29A C30A 0(3) .
Fe2A C28A C29A C30A -58.8(17) .
C27A C28A C29A Fe2A 58.3(17) .
C28A C29A C30A C31A 4(3) .
Fe2A C29A C30A C31A -56(2) .
C28A C29A C30A Fe2A 60.1(17) .
C29A C30A C31A C27A -5(3) .
Fe2A C30A C31A C27A -62.9(18) .
C29A C30A C31A C32A 176(2) .
Fe2A C30A C31A C32A 118(3) .
C29A C30A C31A Fe2A 58(2) .
C28A C27A C31A C30A 5(3) .
Fe2A C27A C31A C30A 63.7(19) .
C28A C27A C31A C32A -176(2) .
Fe2A C27A C31A C32A -117(2) .
C28A C27A C31A Fe2A -58.8(18) .
C33 O3A C32A O4A 11(3) 2_645
C33 O3A C32A C31A -169.2(16) 2_645
C30A C31A C32A O4A 169(3) .
C27A C31A C32A O4A -10(4) .
Fe2A C31A C32A O4A -97(3) .
C30A C31A C32A O3A -11(4) .
C27A C31A C32A O3A 171(2) .
Fe2A C31A C32A O3A 83(2) .
C32 O3 C33 C34 -142.9(10) .
O3 C33 C34 C35 -68.1(10) .
O3A C33 C34 C35 167.2(9) 2_655
O3 C33 C34 Cl4 54.4(8) .
O3A C33 C34 Cl4 -70.2(9) 2_655
C33 C34 C35 C41 177.9(8) .
Cl4 C34 C35 C41 55.6(8) .
C33 C34 C35 C36 53.6(10) .
Cl4 C34 C35 C36 -68.7(8) .
C33 C34 C35 Cl5 -65.2(9) .
Cl4 C34 C35 Cl5 172.5(4) .
C41 C35 C36 C37 46.9(10) .
C34 C35 C36 C37 173.5(7) .
Cl5 C35 C36 C37 -69.6(8) .
C35 C36 C37 C38 177.3(7) .
C36 C37 C38 C39 -173.4(7) .
C36 C37 C38 Br3 65.5(8) .
C37 C38 C39 C40 -174.9(7) .
Br3 C38 C39 C40 -54.3(8) .
C37 C38 C39 C42 -43.8(9) .
Br3 C38 C39 C42 76.8(7) .
C37 C38 C39 Cl6 70.8(8) .
Br3 C38 C39 Cl6 -168.6(4) .
C36 C35 C41 Br4 176.2(6) .
C34 C35 C41 Br4 48.8(9) .
Cl5 C35 C41 Br4 -66.8(7) .
